data_7235509
loop_
_publ_author_name
'Midrier, Camille'
'Montel, Sonia'
'Braun, Ralf'
'Haaf, Klaus'
'Willms, Lothar'
'van der Lee, Arie'
'Volle, Jean-No\"el'
'Pirat, Jean-Luc'
'Virieux, David'

_publ_section_title
;
 Fosmidomycin analogues with N-hydroxyimidazole and N-hydroxyimidazolone
 as a chelating unit
;
_journal_issue 45
_journal_name_full 'RSC Adv.'
_journal_page_first 23770
_journal_paper_doi 10.1039/C4RA00757C
_journal_volume 4
_journal_year 2014
_chemical_absolute_configuration ad
_chemical_formula_moiety 'C8 H13 N2 O5 P'
_chemical_formula_sum 'C8 H13 N2 O5 P'
_chemical_formula_weight 248.17
_space_group_IT_number 7
_space_group_name_Hall 'P -2yac'
_space_group_name_H-M_alt 'P 1 n 1'
_symmetry_cell_setting monoclinic
_symmetry_space_group_name_Hall 'P -2yac'
_symmetry_space_group_name_H-M 'P 1 n 1'
_atom_sites_solution_hydrogens difmap
_atom_sites_solution_primary other
_cell_angle_alpha 90
_cell_angle_beta 94.575(2)
_cell_angle_gamma 90
_cell_formula_units_Z 2
_cell_length_a 4.47500(10)
_cell_length_b 13.8149(2)
_cell_length_c 8.7194(2)
_cell_measurement_reflns_used 0
_cell_measurement_temperature 175
_cell_measurement_theta_max 0
_cell_measurement_theta_min 0
_cell_volume 537.330(19)
_computing_cell_refinement 'CrysAlis, (Oxford Diffraction, 2002)'
_computing_data_collection 'Gemini, (Oxford Diffraction, 2006)'
_computing_data_reduction 'CrysAlis, (Oxford Diffraction, 2002)'
_computing_molecular_graphics 'CAMERON (Watkin et al., 1996)'
_computing_publication_material 'CRYSTALS (Betteridge et al., 2003)'
_computing_structure_refinement 'CRYSTALS (Betteridge et al., 2003)'
_computing_structure_solution 'USER DEFINED STRUCTURE SOLUTION'
_diffrn_ambient_temperature 175
_diffrn_measured_fraction_theta_full 0.994
_diffrn_measured_fraction_theta_max 0.940
_diffrn_measurement_device Area
_diffrn_measurement_device_type 'Oxford Diffraction Gemini'
_diffrn_measurement_method \w
_diffrn_radiation_monochromator graphite
_diffrn_radiation_type 'Mo K\a'
_diffrn_radiation_wavelength 0.71073
_diffrn_reflns_av_R_equivalents 0.029
_diffrn_reflns_limit_h_max 5
_diffrn_reflns_limit_h_min -6
_diffrn_reflns_limit_k_max 18
_diffrn_reflns_limit_k_min -18
_diffrn_reflns_limit_l_max 11
_diffrn_reflns_limit_l_min -11
_diffrn_reflns_number 10395
_diffrn_reflns_theta_full 25.194
_diffrn_reflns_theta_max 28.959
_diffrn_reflns_theta_min 2.769
_diffrn_standards_number 0
_exptl_absorpt_coefficient_mu 0.265
_exptl_absorpt_correction_T_max 0.96
_exptl_absorpt_correction_T_min 0.95
_exptl_absorpt_correction_type multi-scan
_exptl_absorpt_process_details 'CrysAlis, (Oxford Diffraction, 2002)'
_exptl_crystal_colour colourless
_exptl_crystal_density_diffrn 1.534
_exptl_crystal_density_method 'not measured'
_exptl_crystal_description prism
_exptl_crystal_F_000 260
_exptl_crystal_size_max 0.230
_exptl_crystal_size_mid 0.200
_exptl_crystal_size_min 0.150
_refine_diff_density_max 0.21
_refine_diff_density_min -0.21
_refine_ls_abs_structure_details 'Flack (1983), 1231 Friedel-pairs'
_refine_ls_abs_structure_Flack -0.04(6)
_refine_ls_extinction_method None
_refine_ls_goodness_of_fit_ref 1.0405
_refine_ls_hydrogen_treatment constr
_refine_ls_matrix_type full
_refine_ls_number_parameters 146
_refine_ls_number_reflns 2565
_refine_ls_number_restraints 2
_refine_ls_R_factor_all 0.0262
_refine_ls_R_factor_gt 0.0238
_refine_ls_shift/su_max 0.0002867
_refine_ls_shift/su_mean 0.0000221
_refine_ls_structure_factor_coef Fsqd
_refine_ls_weighting_details
;
 Method, part 1, Chebychev polynomial, (Watkin, 1994, Prince, 1982) 
 [weight] = 1.0/[A~0~*T~0~(x)+A~1~*T~1~(x) ... +A~n-1~]*T~n-1~(x)] 
 where A~i~ are the Chebychev coefficients listed below and x= Fcalc/Fmax 
 Method = Robust Weighting (Prince, 1982) 
 W = [weight] * [1-(deltaF/6*sigmaF)^2^]^2^ 
 A~i~ are: 
 138. 178. 65.0 
;
_refine_ls_weighting_scheme calc
_refine_ls_wR_factor_all 0.0379
_refine_ls_wR_factor_gt 0.0361
_refine_ls_wR_factor_ref 0.0379
_reflns_limit_h_max 5
_reflns_limit_h_min -6
_reflns_limit_k_max 18
_reflns_limit_k_min 0
_reflns_limit_l_max 11
_reflns_limit_l_min -11
_reflns_number_gt 2382
_reflns_number_total 2568
_reflns_threshold_expression I>2.0\s(I)
_oxford_diffrn_Wilson_B_factor 1.67
_oxford_diffrn_Wilson_scale 0.04
_oxford_refine_ls_r_factor_ref 0.0262
_oxford_refine_ls_scale 5.84(4)
_oxford_reflns_number_all 2565
_oxford_reflns_threshold_expression_ref I>-3.0\s(I)
_cod_data_source_file c4ra00757c2.cif
_cod_data_source_block 1
_cod_original_sg_symbol_H-M 'P n '
_cod_database_code 7235509

loop_
_symmetry_equiv_pos_as_xyz
x,y,z
x+1/2,-y,z+1/2

loop_
_atom_site_label
_atom_site_type_symbol
_atom_site_fract_x
_atom_site_fract_y
_atom_site_fract_z
_atom_site_U_iso_or_equiv
_atom_site_occupancy
_atom_site_adp_type
_atom_site_refinement_flags_posn
P1 P 0.42145(13) 0.60022(3) 0.47188(9) 0.0152 1.0000 Uani .
O2 O 0.2062(2) 0.60854(9) 0.59690(14) 0.0213 1.0000 Uani .
O3 O 0.6810(3) 0.67522(9) 0.50806(18) 0.0303 1.0000 Uani .
H31 H 0.8598 0.6566 0.5333 0.0460 1.0000 Uiso R
O4 O 0.2730(3) 0.61569(9) 0.31275(15) 0.0287 1.0000 Uani .
C5 C 0.6047(3) 0.48405(11) 0.4773(2) 0.0177 1.0000 Uani .
C6 C 0.3897(4) 0.39788(12) 0.4525(2) 0.0194 1.0000 Uani .
C7 C 0.5644(4) 0.30645(11) 0.4515(2) 0.0169 1.0000 Uani .
N8 N 0.6122(3) 0.24407(10) 0.56672(17) 0.0171 1.0000 Uani .
O9 O 0.4716(3) 0.25020(9) 0.70005(15) 0.0225 1.0000 Uani .
H91 H 0.5645 0.2956 0.7487 0.0355 1.0000 Uiso R
C10 C 0.8024(4) 0.17019(11) 0.5276(2) 0.0184 1.0000 Uani .
C11 C 0.8686(4) 0.18959(11) 0.3798(2) 0.0175 1.0000 Uani .
N12 N 0.7217(3) 0.27381(9) 0.33735(16) 0.0161 1.0000 Uani .
H121 H 0.7248 0.3030 0.2526 0.0201 1.0000 Uiso R
C13 C 1.0541(4) 0.13754(12) 0.2722(2) 0.0233 1.0000 Uani .
H133 H 1.2196 0.1073 0.3288 0.0367 1.0000 Uiso R
H132 H 1.1243 0.1828 0.2025 0.0348 1.0000 Uiso R
H131 H 0.9282 0.0918 0.2187 0.0333 1.0000 Uiso R
C14 C 0.9334(4) 0.09367(13) 0.6316(2) 0.0244 1.0000 Uani .
O15 O 1.0573(4) 0.02628(10) 0.57475(17) 0.0454 1.0000 Uani .
C16 C 0.9220(4) 0.10382(14) 0.80256(19) 0.0296 1.0000 Uani .
H163 H 1.0593 0.0564 0.8525 0.0438 1.0000 Uiso R
H162 H 0.7151 0.0932 0.8321 0.0433 1.0000 Uiso R
H161 H 0.9831 0.1692 0.8346 0.0427 1.0000 Uiso R
H62 H 0.2575 0.3931 0.5355 0.0230 1.0000 Uiso R
H61 H 0.2761 0.4030 0.3513 0.0232 1.0000 Uiso R
H51 H 0.7269 0.4740 0.5758 0.0199 1.0000 Uiso R
H52 H 0.7522 0.4862 0.3957 0.0204 1.0000 Uiso R

loop_
_atom_site_aniso_label
_atom_site_aniso_U_11
_atom_site_aniso_U_22
_atom_site_aniso_U_33
_atom_site_aniso_U_23
_atom_site_aniso_U_13
_atom_site_aniso_U_12
P1 0.01428(18) 0.01346(17) 0.01771(19) -0.00035(19) 0.00073(15) 0.00192(19)
O2 0.0210(6) 0.0224(6) 0.0209(6) -0.0052(5) 0.0047(5) -0.0022(5)
O3 0.0167(6) 0.0167(6) 0.0575(9) -0.0022(6) 0.0040(6) -0.0012(5)
O4 0.0400(8) 0.0260(7) 0.0193(6) 0.0002(5) -0.0019(5) 0.0114(6)
C5 0.0145(7) 0.0129(7) 0.0256(9) -0.0007(6) 0.0004(6) 0.0020(6)
C6 0.0167(9) 0.0161(7) 0.0252(9) -0.0016(8) 0.0004(7) 0.0003(7)
C7 0.0153(8) 0.0150(7) 0.0202(8) -0.0023(6) -0.0003(6) -0.0045(6)
N8 0.0188(7) 0.0142(6) 0.0185(7) -0.0019(6) 0.0020(5) -0.0024(5)
O9 0.0266(6) 0.0238(6) 0.0181(6) -0.0043(5) 0.0080(5) -0.0057(5)
C10 0.0209(7) 0.0127(7) 0.0213(8) -0.0012(7) 0.0003(6) -0.0002(7)
C11 0.0165(8) 0.0126(7) 0.0230(8) -0.0005(7) -0.0012(6) -0.0022(6)
N12 0.0177(7) 0.0150(6) 0.0153(7) 0.0015(5) -0.0005(5) -0.0002(5)
C13 0.0264(9) 0.0187(8) 0.0253(9) -0.0014(7) 0.0049(7) 0.0028(7)
C14 0.0302(9) 0.0183(8) 0.0240(9) 0.0039(7) -0.0012(7) 0.0008(7)
O15 0.0717(11) 0.0314(8) 0.0332(8) 0.0057(7) 0.0049(7) 0.0264(8)
C16 0.0410(11) 0.0243(9) 0.0228(9) 0.0064(8) -0.0018(8) -0.0021(9)

loop_
_atom_type_symbol
_atom_type_scat_dispersion_real
_atom_type_scat_dispersion_imag
_atom_type_scat_Cromer_Mann_a1
_atom_type_scat_Cromer_Mann_b1
_atom_type_scat_Cromer_Mann_a2
_atom_type_scat_Cromer_Mann_b2
_atom_type_scat_Cromer_Mann_a3
_atom_type_scat_Cromer_Mann_b3
_atom_type_scat_Cromer_Mann_a4
_atom_type_scat_Cromer_Mann_b4
_atom_type_scat_Cromer_Mann_c
_atom_type_scat_source
C 0.0033 0.0016 2.3100 20.8439 1.0200 10.2075 1.5886 0.5687 0.8650 51.6512 0.2156 'International Tables Vol C 4.2.6.8 and 6.1.1.4'
H 0.0000 0.0000 0.4930 10.5109 0.3229 26.1257 0.1402 3.1424 0.0408 57.7998 0.0030 'International Tables Vol C 4.2.6.8 and 6.1.1.4'
N 0.0061 0.0033 12.2126 0.0057 3.1322 9.8933 2.0125 28.9975 1.1663 0.5826 -11.5290 'International Tables Vol C 4.2.6.8 and 6.1.1.4'
O 0.0106 0.0060 3.0485 13.2771 2.2868 5.7011 1.5463 0.3239 0.8670 32.9089 0.2508 'International Tables Vol C 4.2.6.8 and 6.1.1.4'
P 0.1023 0.0942 6.4345 1.9067 4.1791 27.1570 1.7800 0.5260 1.4908 68.1645 1.1149 'International Tables Vol C 4.2.6.8 and 6.1.1.4'

loop_
_geom_angle_atom_site_label_1
_geom_angle_atom_site_label_2
_geom_angle_atom_site_label_3
_geom_angle
_geom_angle_publ_flag
O2 P1 O3 107.92(7) yes
O2 P1 O4 113.16(7) yes
O3 P1 O4 110.89(8) yes
O2 P1 C5 111.29(8) yes
O3 P1 C5 104.77(7) yes
O4 P1 C5 108.49(7) yes
P1 O3 H31 121.1 no
P1 C5 C6 114.10(10) yes
P1 C5 H51 111.5 no
C6 C5 H51 108.0 no
P1 C5 H52 106.1 no
C6 C5 H52 111.2 no
H51 C5 H52 105.6 no
C5 C6 C7 109.63(13) yes
C5 C6 H62 111.0 no
C7 C6 H62 107.4 no
C5 C6 H61 110.1 no
C7 C6 H61 106.8 no
H62 C6 H61 111.7 no
C6 C7 N8 126.89(15) yes
C6 C7 N12 126.68(16) yes
N8 C7 N12 106.29(14) yes
C7 N8 O9 123.06(14) yes
C7 N8 C10 110.85(13) yes
O9 N8 C10 125.93(14) yes
N8 O9 H91 103.3 no
N8 C10 C11 105.65(14) yes
N8 C10 C14 126.41(16) yes
C11 C10 C14 127.56(16) yes
C10 C11 N12 106.53(15) yes
C10 C11 C13 132.20(15) yes
N12 C11 C13 121.26(15) yes
C11 N12 C7 110.67(13) yes
C11 N12 H121 126.9 no
C7 N12 H121 122.4 no
C11 C13 H133 109.6 no
C11 C13 H132 108.5 no
H133 C13 H132 109.8 no
C11 C13 H131 107.1 no
H133 C13 H131 111.8 no
H132 C13 H131 110.0 no
C10 C14 O15 118.00(16) yes
C10 C14 C16 119.82(16) yes
O15 C14 C16 122.12(17) yes
C14 C16 H163 108.0 no
C14 C16 H162 110.5 no
H163 C16 H162 110.6 no
C14 C16 H161 109.8 no
H163 C16 H161 109.9 no
H162 C16 H161 107.9 no

loop_
_geom_bond_atom_site_label_1
_geom_bond_atom_site_label_2
_geom_bond_distance
_geom_bond_publ_flag
P1 O2 1.5154(11) yes
P1 O3 1.5695(12) yes
P1 O4 1.5051(12) yes
P1 C5 1.8011(15) yes
O3 H31 0.853 no
C5 C6 1.535(2) yes
C5 H51 0.990 no
C5 H52 1.008 no
C6 C7 1.486(2) yes
C6 H62 0.973 no
C6 H61 0.985 no
C7 N8 1.328(2) yes
C7 N12 1.342(2) yes
N8 O9 1.3680(16) yes
N8 C10 1.389(2) yes
O9 H91 0.847 no
C10 C11 1.371(3) yes
C10 C14 1.483(2) yes
C11 N12 1.373(2) yes
C11 C13 1.487(2) yes
N12 H121 0.843 no
C13 H133 0.953 no
C13 H132 0.944 no
C13 H131 0.945 no
C14 O15 1.210(2) yes
C14 C16 1.502(2) yes
C16 H163 0.977 no
C16 H162 0.991 no
C16 H161 0.978 no

loop_
_geom_hbond_atom_site_label_D
_geom_hbond_atom_site_label_H
_geom_hbond_atom_site_label_A
_geom_hbond_site_symmetry_A
_geom_hbond_angle_DHA
_geom_hbond_distance_DH
_geom_hbond_distance_HA
_geom_hbond_distance_DA
_geom_hbond_publ_flag
O3 H31 O2 1_655 173.49(6) 0.853 1.736 2.585(2) yes
O9 H91 O4 2_565 169.39(6) 0.847 1.613 2.451(2) yes
N12 H121 O2 2_564 165.98(5) 0.843 1.824 2.649(2) yes
C13 H131 O15 2_454 176.51(5) 0.945 2.581 3.524(2) yes
C5 H51 O4 2_565 145.24(5) 0.990 2.404 3.267(2) yes
